data_7128184
loop_
_publ_author_name
'L\"owe, Pawel'
'Witteler, Tim'
'Dielmann, Fabian'

_publ_section_title
;
 Lewis base-free thiophosphonium ion: a cationic sulfur atom transfer
 reagent.
;
_journal_issue 41
_journal_name_full 'Chemical communications (Cambridge, England)'
_journal_page_first 5043
_journal_page_last 5046
_journal_paper_doi 10.1039/d1cc01273h
_journal_volume 57
_journal_year 2021
_chemical_formula_moiety 'Cl, C54 H71 Cl2 N6 P, 2(C6 H5 F)'
_chemical_formula_sum 'C66 H81 Cl3 F2 N6 P'
_chemical_formula_weight 1133.68
_space_group_crystal_system triclinic
_space_group_IT_number 2
_space_group_name_Hall '-P 1'
_space_group_name_H-M_alt 'P -1'
_atom_sites_solution_hydrogens mixed
_atom_sites_solution_primary dual
_audit_creation_date 2021-01-29
_audit_creation_method
;
Olex2 1.3
(compiled 2020.11.12 svn.r5f609507 for OlexSys, GUI svn.r6226)
;
_audit_update_record
;
2021-02-02 deposited with the CCDC.	2021-04-16 downloaded from the CCDC.
;
_cell_angle_alpha 70.944(2)
_cell_angle_beta 82.683(2)
_cell_angle_gamma 75.308(2)
_cell_formula_units_Z 2
_cell_length_a 12.4753(4)
_cell_length_b 15.7403(5)
_cell_length_c 17.5125(6)
_cell_measurement_reflns_used 9887
_cell_measurement_temperature 100
_cell_measurement_theta_max 29.77
_cell_measurement_theta_min 2.43
_cell_volume 3140.38(18)
_computing_cell_refinement 'SAINT v8.37A (Bruker, 2015)'
_computing_data_reduction 'SAINT v8.37A (Bruker, 2015)'
_computing_molecular_graphics 'Olex2 1.3 (Dolomanov et al., 2009)'
_computing_publication_material 'Olex2 1.3 (Dolomanov et al., 2009)'
_computing_structure_refinement 'SHELXL 2013/4 (Sheldrick, 2015)'
_computing_structure_solution 'SHELXT  (Sheldrick, 2015)'
_diffrn_ambient_temperature 100
_diffrn_measured_fraction_theta_full 0.998
_diffrn_measured_fraction_theta_max 0.983
_diffrn_measurement_device_type 'Bruker APEX-II CCD'
_diffrn_measurement_method '\f and \w scans'
_diffrn_radiation_type MoK\a
_diffrn_radiation_wavelength 0.71073
_diffrn_reflns_av_R_equivalents 0.0552
_diffrn_reflns_av_unetI/netI 0.0595
_diffrn_reflns_Laue_measured_fraction_full 0.998
_diffrn_reflns_Laue_measured_fraction_max 0.983
_diffrn_reflns_limit_h_max 17
_diffrn_reflns_limit_h_min -17
_diffrn_reflns_limit_k_max 21
_diffrn_reflns_limit_k_min -21
_diffrn_reflns_limit_l_max 24
_diffrn_reflns_limit_l_min -24
_diffrn_reflns_number 53673
_diffrn_reflns_point_group_measured_fraction_full 0.998
_diffrn_reflns_point_group_measured_fraction_max 0.983
_diffrn_reflns_theta_full 25.242
_diffrn_reflns_theta_max 29.825
_diffrn_reflns_theta_min 1.690
_diffrn_source_current 0.59
_diffrn_source_power 0.0295
_diffrn_source_voltage 50.0
_diffrn_standards_number 0
_exptl_absorpt_coefficient_mu 0.221
_exptl_absorpt_correction_T_max 1.0000
_exptl_absorpt_correction_T_min 0.7156
_exptl_absorpt_correction_type multi-scan
_exptl_absorpt_process_details
;
SADABS-2016/2 (Bruker,2016/2) was used for absorption correction.
wR2(int) was 0.1175 before and 0.0595 after correction.
The Ratio of minimum to maximum transmission is 0.7156.
The \l/2 correction factor is Not present.
;
_exptl_crystal_colour 'clear colourless'
_exptl_crystal_colour_lustre clear
_exptl_crystal_colour_primary colourless
_exptl_crystal_density_diffrn 1.199
_exptl_crystal_description needle
_exptl_crystal_F_000 1206
_exptl_crystal_recrystallization_method
'crystallized out of a concentrated THF/fluorobenzene solution at room temperature'
_exptl_crystal_size_max 0.377
_exptl_crystal_size_mid 0.303
_exptl_crystal_size_min 0.302
_refine_diff_density_max 1.313
_refine_diff_density_min -0.558
_refine_diff_density_rms 0.078
_refine_ls_extinction_method none
_refine_ls_goodness_of_fit_ref 1.035
_refine_ls_hydrogen_treatment mixed
_refine_ls_matrix_type full
_refine_ls_number_parameters 734
_refine_ls_number_reflns 17721
_refine_ls_number_restraints 0
_refine_ls_restrained_S_all 1.035
_refine_ls_R_factor_all 0.0743
_refine_ls_R_factor_gt 0.0565
_refine_ls_shift/su_max 0.001
_refine_ls_shift/su_mean 0.000
_refine_ls_structure_factor_coef Fsqd
_refine_ls_weighting_details 'w=1/[\s^2^(Fo^2^)+(0.0713P)^2^+2.3868P] where P=(Fo^2^+2Fc^2^)/3'
_refine_ls_weighting_scheme calc
_refine_ls_wR_factor_gt 0.1485
_refine_ls_wR_factor_ref 0.1615
_reflns_Friedel_coverage 0.000
_reflns_number_gt 13451
_reflns_number_total 17721
_reflns_threshold_expression 'I > 2\s(I)'
_cod_data_source_file d1cc01273h2.cif
_cod_data_source_block p-1_a
_cod_depositor_comments 'Adding full bibliography for 7128183--7128185.cif.'
_cod_database_code 7128184
_shelxl_version_number 2013-4
_shelx_space_group_comment
;
The symmetry employed for this shelxl refinement is uniquely defined
by the following loop, which should always be used as a source of
symmetry information in preference to the above space-group names.
They are only intended as comments.
;
_shelx_estimated_absorpt_t_max 0.936
_shelx_estimated_absorpt_t_min 0.921
_olex2_refinement_description
;
1. Fixed Uiso
 At 1.2 times of:
  All C(H) groups
 At 1.5 times of:
  All C(H,H) groups, All C(H,H,H) groups
2. Others
 Sof(H61)=Sof(F2B)=1-FVAR(1)
 Sof(H62)=Sof(F2A)=FVAR(1)
3.a Ternary CH refined with riding coordinates:
 C40(H40), C13(H13), C25(H25), C52(H52), C37(H37), C49(H49), C22(H22), C10(H10)
3.b Aromatic/amide H refined with riding coordinates:
 C29(H29), C35(H35), C30(H30), C3(H3), C34(H34), C2(H2), C33(H33), C8(H8),
 C7(H7), C6(H6), C47(H47), C20(H20), C45(H45), C18(H18), C46(H46), C19(H19),
 C59(H59), C60(H60), C62(H62), C66(H66), C61(H61), C63(H63), C56(H56), C65(H65),
  C57(H57), C64(H64), C58(H58)
3.c Idealised Me refined as rotating group:
 C42(H42A,H42B,H42C), C14(H14A,H14B,H14C), C41(H41A,H41B,H41C), C26(H26A,H26B,
 H26C), C23(H23A,H23B,H23C), C15(H15A,H15B,H15C), C54(H54A,H54B,H54C), C38(H38A,
 H38B,H38C), C39(H39A,H39B,H39C), C27(H27A,H27B,H27C), C24(H24A,H24B,H24C),
 C11(H11A,H11B,H11C), C12(H12A,H12B,H12C), C51(H51A,H51B,H51C), C50(H50A,H50B,
 H50C)
;
_olex2_date_sample_data_collection 2020-12-30
_olex2_date_sample_submission 2020-10-01
_olex2_exptl_crystal_mounting_method 'mounted on a glass capillary'
_olex2_submission_original_sample_id PL067
_olex2_submission_special_instructions 'No special instructions were received'

loop_
_space_group_symop_operation_xyz
'x, y, z'
'-x, -y, -z'

loop_
_atom_site_label
_atom_site_type_symbol
_atom_site_fract_x
_atom_site_fract_y
_atom_site_fract_z
_atom_site_U_iso_or_equiv
_atom_site_adp_type
_atom_site_occupancy
_atom_site_site_symmetry_order
_atom_site_calc_flag
_atom_site_refinement_flags_posn
_atom_site_refinement_flags_adp
_atom_site_refinement_flags_occupancy
_atom_site_disorder_assembly
_atom_site_disorder_group
Cl3 Cl 0.22562(4) 0.78735(3) 0.37772(3) 0.02114(10) Uani 1 1 d . . . . .
Cl2 Cl 0.43712(4) 0.21779(3) 0.36778(3) 0.02007(10) Uani 1 1 d . . . . .
Cl1 Cl 0.19541(4) 0.28274(3) 0.43190(3) 0.02061(10) Uani 1 1 d . . . . .
P1 P 0.28636(4) 0.29226(3) 0.32616(3) 0.01388(10) Uani 1 1 d . . . . .
N3 N 0.34830(13) 0.12449(10) 0.21914(9) 0.0160(3) Uani 1 1 d . . . . .
N1 N 0.24990(13) 0.24441(10) 0.27272(9) 0.0159(3) Uani 1 1 d . . . . .
N4 N 0.28325(13) 0.39571(10) 0.28117(9) 0.0165(3) Uani 1 1 d . . . . .
N5 N 0.33690(12) 0.48434(10) 0.35410(9) 0.0152(3) Uani 1 1 d . . . . .
N6 N 0.18068(13) 0.53909(10) 0.29451(9) 0.0161(3) Uani 1 1 d . . . . .
N2 N 0.23663(12) 0.08530(10) 0.32325(9) 0.0152(3) Uani 1 1 d . . . . .
C1 C 0.27882(14) 0.15636(12) 0.27458(10) 0.0148(3) Uani 1 1 d . . . . .
C28 C 0.26808(15) 0.46585(12) 0.31071(10) 0.0148(3) Uani 1 1 d . . . . .
C31 C 0.44770(14) 0.43050(12) 0.37448(11) 0.0155(3) Uani 1 1 d . . . . .
C29 C 0.29217(15) 0.57085(12) 0.36344(11) 0.0182(3) Uani 1 1 d . . . . .
H29 H 0.3242 0.6006 0.3910 0.022 Uiso 1 1 calc R U . . .
C43 C 0.08907(15) 0.54592(12) 0.24852(11) 0.0185(4) Uani 1 1 d . . . . .
C4 C 0.15712(15) 0.09191(12) 0.38989(11) 0.0167(3) Uani 1 1 d . . . . .
C35 C 0.57715(16) 0.33058(12) 0.47217(11) 0.0184(3) Uani 1 1 d . . . . .
H35 H 0.5945 0.2953 0.5263 0.022 Uiso 1 1 calc R U . . .
C16 C 0.39796(16) 0.18339(13) 0.15063(11) 0.0184(3) Uani 1 1 d . . . . .
C32 C 0.53052(15) 0.43635(12) 0.31248(11) 0.0173(3) Uani 1 1 d . . . . .
C30 C 0.19587(16) 0.60483(13) 0.32663(12) 0.0189(4) Uani 1 1 d . . . . .
H30 H 0.1471 0.6630 0.3231 0.023 Uiso 1 1 calc R U . . .
C36 C 0.46811(15) 0.37785(12) 0.45501(11) 0.0165(3) Uani 1 1 d . . . . .
C3 C 0.34852(16) 0.03242(12) 0.23348(11) 0.0189(4) Uani 1 1 d . . . . .
H3 H 0.3898 -0.0061 0.2029 0.023 Uiso 1 1 calc R U . . .
C34 C 0.66029(16) 0.33389(13) 0.41230(12) 0.0208(4) Uani 1 1 d . . . . .
H34 H 0.7339 0.3004 0.4254 0.025 Uiso 1 1 calc R U . . .
C2 C 0.27996(15) 0.00731(12) 0.29838(11) 0.0182(3) Uani 1 1 d . . . . .
H2 H 0.2642 -0.0520 0.3225 0.022 Uiso 1 1 calc R U . . .
C40 C 0.37984(15) 0.37145(12) 0.52278(11) 0.0174(3) Uani 1 1 d . . . . .
H40 H 0.3056 0.3979 0.4986 0.021 Uiso 1 1 calc R U . . .
C33 C 0.63748(16) 0.38556(13) 0.33329(12) 0.0206(4) Uani 1 1 d . . . . .
H33 H 0.6955 0.3865 0.2925 0.025 Uiso 1 1 calc R U . . .
C13 C 0.31357(16) 0.00487(13) 0.48593(11) 0.0190(4) Uani 1 1 d . . . . .
H13 H 0.3597 0.0225 0.4347 0.023 Uiso 1 1 calc R U . . .
C9 C 0.19405(16) 0.05435(12) 0.46817(11) 0.0181(3) Uani 1 1 d . . . . .
C5 C 0.04707(15) 0.13868(12) 0.37208(12) 0.0192(4) Uani 1 1 d . . . . .
C48 C -0.00723(16) 0.52190(13) 0.29027(12) 0.0206(4) Uani 1 1 d . . . . .
C8 C 0.11639(18) 0.06340(13) 0.53082(12) 0.0235(4) Uani 1 1 d . . . . .
H8 H 0.1387 0.0378 0.5851 0.028 Uiso 1 1 calc R U . . .
C17 C 0.32899(17) 0.24324(14) 0.08902(12) 0.0231(4) Uani 1 1 d . . . . .
C25 C 0.58573(16) 0.11315(14) 0.21522(12) 0.0226(4) Uani 1 1 d . . . . .
H25 H 0.5378 0.0926 0.2649 0.027 Uiso 1 1 calc R U . . .
C7 C 0.00736(18) 0.10883(14) 0.51589(13) 0.0260(4) Uani 1 1 d . . . . .
H7 H -0.0446 0.1144 0.5596 0.031 Uiso 1 1 calc R U . . .
C52 C -0.02083(16) 0.49415(14) 0.38159(12) 0.0223(4) Uani 1 1 d . . . . .
H52 H 0.0549 0.4719 0.4036 0.027 Uiso 1 1 calc R U . . .
C21 C 0.51133(16) 0.18011(14) 0.14919(11) 0.0209(4) Uani 1 1 d . . . . .
C6 C -0.02600(16) 0.14619(14) 0.43735(13) 0.0239(4) Uani 1 1 d . . . . .
H6 H -0.1011 0.1779 0.4278 0.029 Uiso 1 1 calc R U . . .
C37 C 0.51066(16) 0.49667(14) 0.22601(11) 0.0208(4) Uani 1 1 d . . . . .
H37 H 0.4303 0.5284 0.2230 0.025 Uiso 1 1 calc R U . . .
C47 C -0.09339(17) 0.52839(16) 0.24439(13) 0.0278(4) Uani 1 1 d . . . . .
H47 H -0.1603 0.5127 0.2708 0.033 Uiso 1 1 calc R U . . .
C44 C 0.10091(17) 0.57650(14) 0.16441(12) 0.0236(4) Uani 1 1 d . . . . .
C42 C 0.39254(18) 0.42729(15) 0.57639(13) 0.0257(4) Uani 1 1 d . . . . .
H42A H 0.3351 0.4220 0.6203 0.039 Uiso 1 1 calc R U . . .
H42B H 0.3847 0.4922 0.5441 0.039 Uiso 1 1 calc R U . . .
H42C H 0.4659 0.4035 0.5992 0.039 Uiso 1 1 calc R U . . .
C14 C 0.35805(18) 0.03249(14) 0.54957(12) 0.0253(4) Uani 1 1 d . . . . .
H14A H 0.3507 0.0995 0.5316 0.038 Uiso 1 1 calc R U . . .
H14B H 0.4364 0.0013 0.5569 0.038 Uiso 1 1 calc R U . . .
H14C H 0.3156 0.0144 0.6010 0.038 Uiso 1 1 calc R U . . .
C49 C 0.20382(17) 0.60682(16) 0.11962(13) 0.0283(4) Uani 1 1 d . . . . .
H49 H 0.2590 0.5948 0.1607 0.034 Uiso 1 1 calc R U . . .
C22 C 0.20708(17) 0.24411(15) 0.09045(12) 0.0259(4) Uani 1 1 d . . . . .
H22 H 0.1884 0.1994 0.1429 0.031 Uiso 1 1 calc R U . . .
C20 C 0.55447(18) 0.24045(16) 0.08225(12) 0.0276(4) Uani 1 1 d . . . . .
H20 H 0.6312 0.2400 0.0787 0.033 Uiso 1 1 calc R U . . .
C41 C 0.38444(18) 0.27121(14) 0.57407(12) 0.0244(4) Uani 1 1 d . . . . .
H41A H 0.4535 0.2462 0.6028 0.037 Uiso 1 1 calc R U . . .
H41B H 0.3817 0.2346 0.5389 0.037 Uiso 1 1 calc R U . . .
H41C H 0.3210 0.2687 0.6133 0.037 Uiso 1 1 calc R U . . .
C10 C 0.01087(16) 0.17723(14) 0.28564(12) 0.0229(4) Uani 1 1 d . . . . .
H10 H 0.0718 0.2043 0.2513 0.027 Uiso 1 1 calc R U . . .
C26 C 0.66928(18) 0.15749(17) 0.23624(13) 0.0303(5) Uani 1 1 d . . . . .
H26A H 0.7214 0.1733 0.1898 0.045 Uiso 1 1 calc R U . . .
H26B H 0.7102 0.1140 0.2829 0.045 Uiso 1 1 calc R U . . .
H26C H 0.6297 0.2136 0.2495 0.045 Uiso 1 1 calc R U . . .
C45 C 0.01220(19) 0.58129(17) 0.12173(13) 0.0322(5) Uani 1 1 d . . . . .
H45 H 0.0177 0.6015 0.0643 0.039 Uiso 1 1 calc R U . . .
C18 C 0.3772(2) 0.30219(16) 0.02436(13) 0.0306(5) Uani 1 1 d . . . . .
H18 H 0.3327 0.3443 -0.0183 0.037 Uiso 1 1 calc R U . . .
C46 C -0.08346(19) 0.55738(18) 0.16073(14) 0.0335(5) Uani 1 1 d . . . . .
H46 H -0.1430 0.5607 0.1302 0.040 Uiso 1 1 calc R U . . .
C23 C 0.1838(2) 0.21121(18) 0.02227(14) 0.0348(5) Uani 1 1 d . . . . .
H23A H 0.2045 0.2522 -0.0300 0.052 Uiso 1 1 calc R U . . .
H23B H 0.1047 0.2121 0.0244 0.052 Uiso 1 1 calc R U . . .
H23C H 0.2274 0.1482 0.0288 0.052 Uiso 1 1 calc R U . . .
C15 C 0.32518(18) -0.09946(13) 0.51164(13) 0.0262(4) Uani 1 1 d . . . . .
H15A H 0.2882 -0.1196 0.5651 0.039 Uiso 1 1 calc R U . . .
H15B H 0.4040 -0.1305 0.5140 0.039 Uiso 1 1 calc R U . . .
H15C H 0.2908 -0.1152 0.4723 0.039 Uiso 1 1 calc R U . . .
C54 C -0.07996(18) 0.57797(16) 0.40807(14) 0.0303(5) Uani 1 1 d . . . . .
H54A H -0.0340 0.6236 0.3919 0.046 Uiso 1 1 calc R U . . .
H54B H -0.0927 0.5590 0.4670 0.046 Uiso 1 1 calc R U . . .
H54C H -0.1513 0.6052 0.3824 0.046 Uiso 1 1 calc R U . . .
C53 C -0.08245(19) 0.41654(17) 0.41728(14) 0.0294(5) Uani 1 1 d . . . . .
H53A H -0.083(2) 0.398(2) 0.4728(19) 0.044 Uiso 1 1 d . U . . .
H53B H -0.052(2) 0.367(2) 0.3982(18) 0.044 Uiso 1 1 d . U . . .
C38 C 0.5778(2) 0.57078(16) 0.20293(14) 0.0338(5) Uani 1 1 d . . . . .
H38A H 0.6568 0.5421 0.1985 0.051 Uiso 1 1 calc R U . . .
H38B H 0.5649 0.6019 0.2446 0.051 Uiso 1 1 calc R U . . .
H38C H 0.5546 0.6160 0.1509 0.051 Uiso 1 1 calc R U . . .
C19 C 0.4880(2) 0.30076(17) 0.02107(13) 0.0327(5) Uani 1 1 d . . . . .
H19 H 0.5193 0.3417 -0.0238 0.039 Uiso 1 1 calc R U . . .
C39 C 0.5362(2) 0.44057(18) 0.16727(14) 0.0366(5) Uani 1 1 d . . . . .
H39A H 0.5199 0.4817 0.1124 0.055 Uiso 1 1 calc R U . . .
H39B H 0.4904 0.3948 0.1827 0.055 Uiso 1 1 calc R U . . .
H39C H 0.6148 0.4089 0.1688 0.055 Uiso 1 1 calc R U . . .
C27 C 0.6468(2) 0.02816(17) 0.19091(15) 0.0363(5) Uani 1 1 d . . . . .
H27A H 0.5927 -0.0012 0.1796 0.054 Uiso 1 1 calc R U . . .
H27B H 0.6922 -0.0155 0.2352 0.054 Uiso 1 1 calc R U . . .
H27C H 0.6946 0.0466 0.1424 0.054 Uiso 1 1 calc R U . . .
C59 C 0.3291(2) 0.8411(2) 0.16900(18) 0.0447(6) Uani 1 1 d . . . . .
H59 H 0.2596 0.8327 0.1956 0.054 Uiso 1 1 calc R U . . .
C24 C 0.1333(2) 0.33886(17) 0.08676(14) 0.0341(5) Uani 1 1 d . . . . .
H24A H 0.1497 0.3581 0.1311 0.051 Uiso 1 1 calc R U . . .
H24B H 0.0552 0.3355 0.0919 0.051 Uiso 1 1 calc R U . . .
H24C H 0.1477 0.3838 0.0349 0.051 Uiso 1 1 calc R U . . .
C11 C -0.0037(2) 0.10071(17) 0.25496(16) 0.0357(5) Uani 1 1 d . . . . .
H11A H 0.0652 0.0529 0.2607 0.053 Uiso 1 1 calc R U . . .
H11B H -0.0216 0.1265 0.1979 0.053 Uiso 1 1 calc R U . . .
H11C H -0.0642 0.0736 0.2866 0.053 Uiso 1 1 calc R U . . .
C60 C 0.4229(2) 0.80587(18) 0.21154(17) 0.0408(6) Uani 1 1 d . . . . .
H60 H 0.4197 0.7732 0.2677 0.049 Uiso 1 1 calc R U . . .
C12 C -0.09430(19) 0.25379(16) 0.27392(16) 0.0342(5) Uani 1 1 d . . . . .
H12A H -0.1567 0.2288 0.3046 0.051 Uiso 1 1 calc R U . . .
H12B H -0.1099 0.2789 0.2164 0.051 Uiso 1 1 calc R U . . .
H12C H -0.0840 0.3029 0.2932 0.051 Uiso 1 1 calc R U . . .
C51 C 0.1765(3) 0.71000(19) 0.07593(19) 0.0494(7) Uani 1 1 d . . . . .
H51A H 0.1265 0.7232 0.0325 0.074 Uiso 1 1 calc R U . . .
H51B H 0.2450 0.7301 0.0528 0.074 Uiso 1 1 calc R U . . .
H51C H 0.1402 0.7431 0.1143 0.074 Uiso 1 1 calc R U . . .
C62 C -0.0779(3) 0.9057(2) 0.11159(18) 0.0501(7) Uani 1 1 d . . . . .
H62 H -0.0880 0.9344 0.0553 0.060 Uiso 0.684(6) 1 calc R U P A 1
C50 C 0.2566(2) 0.5534(2) 0.06204(19) 0.0501(7) Uani 1 1 d . . . . .
H50A H 0.2753 0.4874 0.0918 0.075 Uiso 1 1 calc R U . . .
H50B H 0.3243 0.5735 0.0363 0.075 Uiso 1 1 calc R U . . .
H50C H 0.2046 0.5646 0.0205 0.075 Uiso 1 1 calc R U . . .
C55 C 0.5212(2) 0.81872(19) 0.1715(2) 0.0474(7) Uani 1 1 d . . . . .
C66 C 0.0161(3) 0.88369(19) 0.23001(18) 0.0476(7) Uani 1 1 d . . . . .
H66 H 0.0706 0.8967 0.2551 0.057 Uiso 1 1 calc R U . . .
C61 C -0.0022(3) 0.9268(2) 0.14969(19) 0.0497(7) Uani 1 1 d . . . . .
H61 H 0.0377 0.9721 0.1195 0.060 Uiso 0.316(6) 1 calc R U P A 2
C63 C -0.1374(3) 0.8438(2) 0.15551(19) 0.0503(7) Uani 1 1 d . . . . .
H63 H -0.1910 0.8298 0.1303 0.060 Uiso 1 1 calc R U . . .
C56 C 0.5305(3) 0.8652(2) 0.0920(2) 0.0602(9) Uani 1 1 d . . . . .
H56 H 0.6007 0.8732 0.0664 0.072 Uiso 1 1 calc R U . . .
C65 C -0.0440(3) 0.8227(2) 0.27275(18) 0.0481(7) Uani 1 1 d . . . . .
H65 H -0.0336 0.7938 0.3289 0.058 Uiso 1 1 calc R U . . .
C57 C 0.4363(4) 0.9006(3) 0.04932(19) 0.0661(10) Uani 1 1 d . . . . .
H57 H 0.4409 0.9332 -0.0068 0.079 Uiso 1 1 calc R U . . .
C64 C -0.1210(3) 0.8013(2) 0.2359(2) 0.0537(7) Uani 1 1 d . . . . .
H64 H -0.1622 0.7572 0.2666 0.064 Uiso 1 1 calc R U . . .
C58 C 0.3343(3) 0.8891(2) 0.0874(2) 0.0606(9) Uani 1 1 d . . . . .
H58 H 0.2688 0.9139 0.0579 0.073 Uiso 1 1 calc R U . . .
F1 F 0.61474(19) 0.78085(18) 0.21046(17) 0.0900(7) Uani 1 1 d . . . . .
F2A F 0.0613(3) 0.9881(2) 0.10481(19) 0.0788(13) Uani 0.684(6) 1 d . . P A 1
F2B F -0.1018(8) 0.9491(6) 0.0377(4) 0.100(3) Uani 0.316(6) 1 d . . P A 2

loop_
_atom_site_aniso_label
_atom_site_aniso_U_11
_atom_site_aniso_U_22
_atom_site_aniso_U_33
_atom_site_aniso_U_23
_atom_site_aniso_U_13
_atom_site_aniso_U_12
Cl3 0.0237(2) 0.0167(2) 0.0240(2) -0.00758(16) -0.00415(18) -0.00305(17)
Cl2 0.0182(2) 0.0166(2) 0.0252(2) -0.00663(16) -0.00780(17) -0.00005(16)
Cl1 0.0248(2) 0.0196(2) 0.0185(2) -0.00744(16) 0.00316(17) -0.00680(17)
P1 0.0145(2) 0.0121(2) 0.0154(2) -0.00425(16) -0.00227(16) -0.00290(16)
N3 0.0160(7) 0.0152(7) 0.0175(7) -0.0059(6) -0.0006(6) -0.0038(6)
N1 0.0181(7) 0.0131(7) 0.0171(7) -0.0048(5) -0.0042(6) -0.0025(6)
N4 0.0180(7) 0.0138(7) 0.0181(7) -0.0044(6) -0.0028(6) -0.0037(6)
N5 0.0146(7) 0.0135(7) 0.0180(7) -0.0057(5) -0.0026(6) -0.0024(5)
N6 0.0154(7) 0.0137(7) 0.0189(7) -0.0043(6) -0.0030(6) -0.0024(6)
N2 0.0160(7) 0.0131(7) 0.0166(7) -0.0047(5) -0.0015(6) -0.0030(6)
C1 0.0138(8) 0.0162(8) 0.0145(7) -0.0042(6) -0.0034(6) -0.0029(6)
C28 0.0148(8) 0.0139(8) 0.0147(7) -0.0023(6) -0.0011(6) -0.0040(6)
C31 0.0129(8) 0.0136(8) 0.0213(8) -0.0068(6) -0.0038(7) -0.0018(6)
C29 0.0183(9) 0.0147(8) 0.0236(9) -0.0088(7) -0.0011(7) -0.0037(7)
C43 0.0151(8) 0.0167(8) 0.0237(9) -0.0061(7) -0.0057(7) -0.0016(7)
C4 0.0167(8) 0.0143(8) 0.0196(8) -0.0062(6) 0.0020(7) -0.0047(7)
C35 0.0198(9) 0.0141(8) 0.0215(9) -0.0044(7) -0.0066(7) -0.0028(7)
C16 0.0218(9) 0.0185(8) 0.0156(8) -0.0056(7) 0.0016(7) -0.0064(7)
C32 0.0172(8) 0.0155(8) 0.0199(8) -0.0052(7) -0.0030(7) -0.0044(7)
C30 0.0180(9) 0.0147(8) 0.0247(9) -0.0076(7) -0.0011(7) -0.0029(7)
C36 0.0171(8) 0.0138(8) 0.0202(8) -0.0058(6) -0.0028(7) -0.0046(6)
C3 0.0199(9) 0.0149(8) 0.0224(9) -0.0078(7) -0.0017(7) -0.0015(7)
C34 0.0161(8) 0.0156(8) 0.0302(10) -0.0077(7) -0.0048(7) -0.0002(7)
C2 0.0190(9) 0.0135(8) 0.0229(9) -0.0075(7) -0.0023(7) -0.0018(7)
C40 0.0188(9) 0.0166(8) 0.0180(8) -0.0056(6) -0.0013(7) -0.0056(7)
C33 0.0165(9) 0.0194(9) 0.0259(9) -0.0078(7) 0.0010(7) -0.0038(7)
C13 0.0197(9) 0.0184(8) 0.0188(8) -0.0045(7) -0.0024(7) -0.0047(7)
C9 0.0194(9) 0.0147(8) 0.0203(8) -0.0043(7) -0.0001(7) -0.0062(7)
C5 0.0163(8) 0.0147(8) 0.0269(9) -0.0065(7) -0.0005(7) -0.0044(7)
C48 0.0166(9) 0.0205(9) 0.0233(9) -0.0053(7) -0.0023(7) -0.0029(7)
C8 0.0281(10) 0.0203(9) 0.0212(9) -0.0053(7) 0.0037(8) -0.0076(8)
C17 0.0236(10) 0.0275(10) 0.0178(8) -0.0056(7) -0.0011(7) -0.0071(8)
C25 0.0185(9) 0.0266(10) 0.0206(9) -0.0052(7) -0.0009(7) -0.0043(8)
C7 0.0258(10) 0.0246(10) 0.0265(10) -0.0087(8) 0.0097(8) -0.0079(8)
C52 0.0163(9) 0.0274(10) 0.0229(9) -0.0068(8) -0.0018(7) -0.0053(7)
C21 0.0210(9) 0.0235(9) 0.0184(8) -0.0066(7) -0.0005(7) -0.0055(7)
C6 0.0168(9) 0.0203(9) 0.0341(11) -0.0095(8) 0.0041(8) -0.0041(7)
C37 0.0187(9) 0.0235(9) 0.0186(8) -0.0043(7) -0.0011(7) -0.0043(7)
C47 0.0182(9) 0.0361(11) 0.0292(10) -0.0078(9) -0.0033(8) -0.0082(8)
C44 0.0195(9) 0.0251(10) 0.0234(9) -0.0032(8) -0.0041(7) -0.0041(8)
C42 0.0267(10) 0.0280(10) 0.0283(10) -0.0149(8) 0.0011(8) -0.0093(8)
C14 0.0307(11) 0.0232(10) 0.0240(9) -0.0057(8) -0.0061(8) -0.0093(8)
C49 0.0207(10) 0.0394(12) 0.0216(9) -0.0022(9) -0.0019(8) -0.0102(9)
C22 0.0222(10) 0.0332(11) 0.0194(9) -0.0033(8) -0.0051(8) -0.0056(8)
C20 0.0255(10) 0.0360(11) 0.0212(9) -0.0044(8) 0.0001(8) -0.0128(9)
C41 0.0287(10) 0.0209(9) 0.0227(9) -0.0048(7) -0.0002(8) -0.0070(8)
C10 0.0160(9) 0.0243(9) 0.0270(10) -0.0056(8) -0.0038(7) -0.0038(7)
C26 0.0237(10) 0.0395(12) 0.0270(10) -0.0049(9) -0.0044(8) -0.0117(9)
C45 0.0259(11) 0.0449(13) 0.0219(10) -0.0025(9) -0.0082(8) -0.0078(10)
C18 0.0327(12) 0.0322(11) 0.0206(9) 0.0027(8) -0.0044(9) -0.0089(9)
C46 0.0222(10) 0.0488(14) 0.0298(11) -0.0066(10) -0.0111(9) -0.0107(10)
C23 0.0310(12) 0.0443(14) 0.0315(11) -0.0128(10) -0.0069(9) -0.0088(10)
C15 0.0304(11) 0.0176(9) 0.0305(10) -0.0063(8) -0.0126(9) -0.0014(8)
C54 0.0232(10) 0.0365(12) 0.0336(11) -0.0157(10) 0.0020(9) -0.0060(9)
C53 0.0281(11) 0.0324(11) 0.0264(10) -0.0039(9) 0.0008(9) -0.0119(9)
C38 0.0456(14) 0.0315(11) 0.0245(10) 0.0009(9) -0.0064(10) -0.0192(10)
C19 0.0366(12) 0.0382(12) 0.0205(10) 0.0010(9) 0.0016(9) -0.0185(10)
C39 0.0508(15) 0.0378(13) 0.0235(10) -0.0128(9) -0.0022(10) -0.0098(11)
C27 0.0328(12) 0.0335(12) 0.0383(13) -0.0143(10) -0.0027(10) 0.0046(10)
C59 0.0476(16) 0.0456(15) 0.0481(15) -0.0206(12) 0.0081(13) -0.0202(13)
C24 0.0293(11) 0.0402(13) 0.0283(11) -0.0081(10) -0.0054(9) -0.0008(10)
C11 0.0316(12) 0.0366(12) 0.0435(13) -0.0197(11) -0.0121(10) -0.0010(10)
C60 0.0504(16) 0.0333(12) 0.0409(13) -0.0157(11) 0.0093(12) -0.0134(11)
C12 0.0277(11) 0.0301(11) 0.0427(13) -0.0124(10) -0.0125(10) 0.0042(9)
C51 0.0454(16) 0.0368(14) 0.0592(18) -0.0049(13) 0.0121(13) -0.0174(12)
C62 0.0493(17) 0.0589(18) 0.0395(14) -0.0214(13) -0.0117(13) 0.0054(14)
C50 0.0384(15) 0.0582(18) 0.0599(18) -0.0283(15) 0.0182(13) -0.0186(13)
C55 0.0400(15) 0.0371(14) 0.0656(19) -0.0188(13) 0.0064(14) -0.0104(12)
C66 0.0502(16) 0.0397(14) 0.0549(17) -0.0207(13) -0.0251(14) 0.0056(12)
C61 0.0525(17) 0.0457(16) 0.0517(17) -0.0152(13) -0.0083(14) -0.0094(13)
C63 0.0432(16) 0.0621(19) 0.0542(17) -0.0311(15) -0.0094(13) -0.0058(14)
C56 0.067(2) 0.063(2) 0.062(2) -0.0332(17) 0.0320(18) -0.0331(17)
C65 0.0550(17) 0.0405(14) 0.0436(15) -0.0137(12) -0.0184(13) 0.0074(13)
C57 0.111(3) 0.069(2) 0.0340(15) -0.0191(15) 0.0097(18) -0.049(2)
C64 0.0584(19) 0.0487(17) 0.0543(18) -0.0158(14) -0.0065(15) -0.0111(14)
C58 0.080(2) 0.060(2) 0.0532(18) -0.0167(15) -0.0122(17) -0.0314(18)
F1 0.0605(14) 0.0870(16) 0.120(2) -0.0240(15) -0.0083(14) -0.0210(12)
F2A 0.082(2) 0.089(2) 0.066(2) -0.0099(17) 0.0006(17) -0.0413(19)
F2B 0.134(8) 0.115(7) 0.052(4) -0.010(4) -0.021(4) -0.043(6)

loop_
_atom_type_symbol
_atom_type_description
_atom_type_scat_dispersion_real
_atom_type_scat_dispersion_imag
_atom_type_scat_source
C C 0.0033 0.0016 'International Tables Vol C Tables 4.2.6.8 and 6.1.1.4'
H H 0.0000 0.0000 'International Tables Vol C Tables 4.2.6.8 and 6.1.1.4'
Cl Cl 0.1484 0.1585 'International Tables Vol C Tables 4.2.6.8 and 6.1.1.4'
F F 0.0171 0.0103 'International Tables Vol C Tables 4.2.6.8 and 6.1.1.4'
N N 0.0061 0.0033 'International Tables Vol C Tables 4.2.6.8 and 6.1.1.4'
P P 0.1023 0.0942 'International Tables Vol C Tables 4.2.6.8 and 6.1.1.4'

loop_
_geom_angle_atom_site_label_1
_geom_angle_atom_site_label_2
_geom_angle_atom_site_label_3
_geom_angle
_geom_angle_site_symmetry_1
_geom_angle_site_symmetry_3
_geom_angle_publ_flag
Cl1 P1 Cl2 100.49(3) . . ?
N1 P1 Cl2 107.94(6) . . ?
N1 P1 Cl1 113.53(6) . . ?
N1 P1 N4 112.15(8) . . ?
N4 P1 Cl2 113.79(6) . . ?
N4 P1 Cl1 108.49(6) . . ?
C1 N3 C16 122.96(15) . . ?
C1 N3 C3 109.05(15) . . ?
C3 N3 C16 127.35(15) . . ?
C1 N1 P1 129.54(13) . . ?
C28 N4 P1 129.64(13) . . ?
C28 N5 C31 125.05(15) . . ?
C28 N5 C29 109.03(15) . . ?
C29 N5 C31 125.04(15) . . ?
C28 N6 C43 123.45(15) . . ?
C28 N6 C30 109.51(15) . . ?
C30 N6 C43 127.02(15) . . ?
C1 N2 C4 123.84(15) . . ?
C1 N2 C2 109.71(15) . . ?
C2 N2 C4 126.44(15) . . ?
N1 C1 N3 124.46(16) . . ?
N1 C1 N2 128.23(16) . . ?
N2 C1 N3 106.82(15) . . ?
N4 C28 N5 129.28(16) . . ?
N4 C28 N6 123.83(16) . . ?
N6 C28 N5 106.60(15) . . ?
C32 C31 N5 117.73(16) . . ?
C32 C31 C36 123.12(16) . . ?
C36 C31 N5 119.12(16) . . ?
N5 C29 H29 126.1 . . ?
C30 C29 N5 107.72(16) . . ?
C30 C29 H29 126.1 . . ?
C48 C43 N6 118.55(17) . . ?
C44 C43 N6 118.36(17) . . ?
C44 C43 C48 123.09(17) . . ?
C9 C4 N2 118.49(16) . . ?
C9 C4 C5 123.29(17) . . ?
C5 C4 N2 118.19(16) . . ?
C36 C35 H35 119.3 . . ?
C34 C35 H35 119.3 . . ?
C34 C35 C36 121.38(17) . . ?
C17 C16 N3 117.67(17) . . ?
C17 C16 C21 123.18(17) . . ?
C21 C16 N3 119.14(17) . . ?
C31 C32 C37 123.62(16) . . ?
C33 C32 C31 117.14(17) . . ?
C33 C32 C37 119.21(17) . . ?
N6 C30 H30 126.4 . . ?
C29 C30 N6 107.13(16) . . ?
C29 C30 H30 126.4 . . ?
C31 C36 C40 123.78(16) . . ?
C35 C36 C31 116.92(17) . . ?
C35 C36 C40 119.29(16) . . ?
N3 C3 H3 126.1 . . ?
C2 C3 N3 107.88(16) . . ?
C2 C3 H3 126.1 . . ?
C35 C34 H34 119.8 . . ?
C35 C34 C33 120.41(18) . . ?
C33 C34 H34 119.8 . . ?
N2 C2 H2 126.7 . . ?
C3 C2 N2 106.54(16) . . ?
C3 C2 H2 126.7 . . ?
C36 C40 H40 108.4 . . ?
C36 C40 C42 110.44(15) . . ?
C36 C40 C41 111.41(16) . . ?
C42 C40 H40 108.4 . . ?
C42 C40 C41 109.68(16) . . ?
C41 C40 H40 108.4 . . ?
C32 C33 H33 119.5 . . ?
C34 C33 C32 121.01(18) . . ?
C34 C33 H33 119.5 . . ?
C9 C13 H13 107.8 . . ?
C9 C13 C14 112.46(16) . . ?
C9 C13 C15 110.09(15) . . ?
C14 C13 H13 107.8 . . ?
C15 C13 H13 107.8 . . ?
C15 C13 C14 110.77(16) . . ?
C4 C9 C13 122.39(17) . . ?
C8 C9 C4 117.22(18) . . ?
C8 C9 C13 120.39(17) . . ?
C4 C5 C10 121.13(17) . . ?
C6 C5 C4 116.56(18) . . ?
C6 C5 C10 122.30(17) . . ?
C43 C48 C52 122.21(17) . . ?
C47 C48 C43 117.18(18) . . ?
C47 C48 C52 120.55(18) . . ?
C9 C8 H8 119.4 . . ?
C7 C8 C9 121.29(19) . . ?
C7 C8 H8 119.4 . . ?
C16 C17 C22 122.50(17) . . ?
C18 C17 C16 117.14(19) . . ?
C18 C17 C22 120.35(18) . . ?
C21 C25 H25 108.0 . . ?
C21 C25 C26 112.24(17) . . ?
C21 C25 C27 110.53(17) . . ?
C26 C25 H25 108.0 . . ?
C27 C25 H25 108.0 . . ?
C27 C25 C26 109.90(18) . . ?
C8 C7 H7 120.1 . . ?
C6 C7 C8 119.87(19) . . ?
C6 C7 H7 120.1 . . ?
C48 C52 H52 107.9 . . ?
C48 C52 C54 109.73(17) . . ?
C48 C52 C53 113.05(17) . . ?
C54 C52 H52 107.9 . . ?
C54 C52 C53 110.23(18) . . ?
C53 C52 H52 107.9 . . ?
C16 C21 C25 122.63(17) . . ?
C20 C21 C16 116.67(18) . . ?
C20 C21 C25 120.68(18) . . ?
C5 C6 H6 119.1 . . ?
C7 C6 C5 121.76(19) . . ?
C7 C6 H6 119.1 . . ?
C32 C37 H37 107.8 . . ?
C32 C37 C38 110.00(16) . . ?
C32 C37 C39 111.99(17) . . ?
C38 C37 H37 107.8 . . ?
C39 C37 H37 107.8 . . ?
C39 C37 C38 111.33(18) . . ?
C48 C47 H47 119.5 . . ?
C46 C47 C48 121.0(2) . . ?
C46 C47 H47 119.5 . . ?
C43 C44 C49 122.67(18) . . ?
C45 C44 C43 117.16(19) . . ?
C45 C44 C49 120.13(19) . . ?
C40 C42 H42A 109.5 . . ?
C40 C42 H42B 109.5 . . ?
C40 C42 H42C 109.5 . . ?
H42A C42 H42B 109.5 . . ?
H42A C42 H42C 109.5 . . ?
H42B C42 H42C 109.5 . . ?
C13 C14 H14A 109.5 . . ?
C13 C14 H14B 109.5 . . ?
C13 C14 H14C 109.5 . . ?
H14A C14 H14B 109.5 . . ?
H14A C14 H14C 109.5 . . ?
H14B C14 H14C 109.5 . . ?
C44 C49 H49 107.7 . . ?
C44 C49 C51 110.24(19) . . ?
C51 C49 H49 107.7 . . ?
C50 C49 C44 112.4(2) . . ?
C50 C49 H49 107.7 . . ?
C50 C49 C51 111.0(2) . . ?
C17 C22 H22 107.6 . . ?
C17 C22 C23 110.79(18) . . ?
C17 C22 C24 111.87(19) . . ?
C23 C22 H22 107.6 . . ?
C24 C22 H22 107.6 . . ?
C24 C22 C23 111.19(18) . . ?
C21 C20 H20 119.3 . . ?
C19 C20 C21 121.3(2) . . ?
C19 C20 H20 119.3 . . ?
C40 C41 H41A 109.5 . . ?
C40 C41 H41B 109.5 . . ?
C40 C41 H41C 109.5 . . ?
H41A C41 H41B 109.5 . . ?
H41A C41 H41C 109.5 . . ?
H41B C41 H41C 109.5 . . ?
C5 C10 H10 107.4 . . ?
C5 C10 C11 110.99(17) . . ?
C5 C10 C12 113.55(18) . . ?
C11 C10 H10 107.4 . . ?
C12 C10 H10 107.4 . . ?
C12 C10 C11 109.94(18) . . ?
C25 C26 H26A 109.5 . . ?
C25 C26 H26B 109.5 . . ?
C25 C26 H26C 109.5 . . ?
H26A C26 H26B 109.5 . . ?
H26A C26 H26C 109.5 . . ?
H26B C26 H26C 109.5 . . ?
C44 C45 H45 119.3 . . ?
C46 C45 C44 121.4(2) . . ?
C46 C45 H45 119.3 . . ?
C17 C18 H18 119.4 . . ?
C19 C18 C17 121.2(2) . . ?
C19 C18 H18 119.4 . . ?
C47 C46 H46 119.9 . . ?
C45 C46 C47 120.2(2) . . ?
C45 C46 H46 119.9 . . ?
C22 C23 H23A 109.5 . . ?
C22 C23 H23B 109.5 . . ?
C22 C23 H23C 109.5 . . ?
H23A C23 H23B 109.5 . . ?
H23A C23 H23C 109.5 . . ?
H23B C23 H23C 109.5 . . ?
C13 C15 H15A 109.5 . . ?
C13 C15 H15B 109.5 . . ?
C13 C15 H15C 109.5 . . ?
H15A C15 H15B 109.5 . . ?
H15A C15 H15C 109.5 . . ?
H15B C15 H15C 109.5 . . ?
C52 C54 H54A 109.5 . . ?
C52 C54 H54B 109.5 . . ?
C52 C54 H54C 109.5 . . ?
H54A C54 H54B 109.5 . . ?
H54A C54 H54C 109.5 . . ?
H54B C54 H54C 109.5 . . ?
C52 C53 H53A 109.6(18) . . ?
C52 C53 H53B 112.0(18) . . ?
H53A C53 H53B 111(3) . . ?
C37 C38 H38A 109.5 . . ?
C37 C38 H38B 109.5 . . ?
C37 C38 H38C 109.5 . . ?
H38A C38 H38B 109.5 . . ?
H38A C38 H38C 109.5 . . ?
H38B C38 H38C 109.5 . . ?
C20 C19 H19 119.7 . . ?
C18 C19 C20 120.5(2) . . ?
C18 C19 H19 119.7 . . ?
C37 C39 H39A 109.5 . . ?
C37 C39 H39B 109.5 . . ?
C37 C39 H39C 109.5 . . ?
H39A C39 H39B 109.5 . . ?
H39A C39 H39C 109.5 . . ?
H39B C39 H39C 109.5 . . ?
C25 C27 H27A 109.5 . . ?
C25 C27 H27B 109.5 . . ?
C25 C27 H27C 109.5 . . ?
H27A C27 H27B 109.5 . . ?
H27A C27 H27C 109.5 . . ?
H27B C27 H27C 109.5 . . ?
C60 C59 H59 119.7 . . ?
C60 C59 C58 120.6(3) . . ?
C58 C59 H59 119.7 . . ?
C22 C24 H24A 109.5 . . ?
C22 C24 H24B 109.5 . . ?
C22 C24 H24C 109.5 . . ?
H24A C24 H24B 109.5 . . ?
H24A C24 H24C 109.5 . . ?
H24B C24 H24C 109.5 . . ?
C10 C11 H11A 109.5 . . ?
C10 C11 H11B 109.5 . . ?
C10 C11 H11C 109.5 . . ?
H11A C11 H11B 109.5 . . ?
H11A C11 H11C 109.5 . . ?
H11B C11 H11C 109.5 . . ?
C59 C60 H60 120.9 . . ?
C55 C60 C59 118.2(3) . . ?
C55 C60 H60 120.9 . . ?
C10 C12 H12A 109.5 . . ?
C10 C12 H12B 109.5 . . ?
C10 C12 H12C 109.5 . . ?
H12A C12 H12B 109.5 . . ?
H12A C12 H12C 109.5 . . ?
H12B C12 H12C 109.5 . . ?
C49 C51 H51A 109.5 . . ?
C49 C51 H51B 109.5 . . ?
C49 C51 H51C 109.5 . . ?
H51A C51 H51B 109.5 . . ?
H51A C51 H51C 109.5 . . ?
H51B C51 H51C 109.5 . . ?
C61 C62 H62 120.5 . . ?
C63 C62 H62 120.5 . . ?
C63 C62 C61 119.1(3) . . ?
F2B C62 C61 122.4(5) . . ?
F2B C62 C63 118.1(5) . . ?
C49 C50 H50A 109.5 . . ?
C49 C50 H50B 109.5 . . ?
C49 C50 H50C 109.5 . . ?
H50A C50 H50B 109.5 . . ?
H50A C50 H50C 109.5 . . ?
H50B C50 H50C 109.5 . . ?
C56 C55 C60 123.5(3) . . ?
F1 C55 C60 119.5(3) . . ?
F1 C55 C56 117.0(3) . . ?
C61 C66 H66 120.5 . . ?
C65 C66 H66 120.5 . . ?
C65 C66 C61 118.9(3) . . ?
C62 C61 H61 119.4 . . ?
C66 C61 C62 121.2(3) . . ?
C66 C61 H61 119.4 . . ?
C66 C61 F2A 119.2(3) . . ?
F2A C61 C62 119.5(3) . . ?
C62 C63 H63 119.9 . . ?
C62 C63 C64 120.2(3) . . ?
C64 C63 H63 119.9 . . ?
C55 C56 H56 120.8 . . ?
C55 C56 C57 118.3(3) . . ?
C57 C56 H56 120.8 . . ?
C66 C65 H65 119.6 . . ?
C66 C65 C64 120.8(3) . . ?
C64 C65 H65 119.6 . . ?
C56 C57 H57 119.8 . . ?
C56 C57 C58 120.3(3) . . ?
C58 C57 H57 119.8 . . ?
C63 C64 C65 119.8(3) . . ?
C63 C64 H64 120.1 . . ?
C65 C64 H64 120.1 . . ?
C59 C58 C57 119.1(3) . . ?
C59 C58 H58 120.4 . . ?
C57 C58 H58 120.4 . . ?

loop_
_geom_bond_atom_site_label_1
_geom_bond_atom_site_label_2
_geom_bond_distance
_geom_bond_site_symmetry_2
_geom_bond_publ_flag
Cl2 P1 2.0287(6) . ?
Cl1 P1 2.0272(6) . ?
P1 N1 1.5468(15) . ?
P1 N4 1.5530(15) . ?
N3 C1 1.352(2) . ?
N3 C16 1.435(2) . ?
N3 C3 1.387(2) . ?
N1 C1 1.331(2) . ?
N4 C28 1.328(2) . ?
N5 C28 1.355(2) . ?
N5 C31 1.446(2) . ?
N5 C29 1.389(2) . ?
N6 C28 1.351(2) . ?
N6 C43 1.443(2) . ?
N6 C30 1.389(2) . ?
N2 C1 1.348(2) . ?
N2 C4 1.445(2) . ?
N2 C2 1.393(2) . ?
C31 C32 1.397(3) . ?
C31 C36 1.401(2) . ?
C29 H29 0.9500 . ?
C29 C30 1.338(3) . ?
C43 C48 1.395(3) . ?
C43 C44 1.393(3) . ?
C4 C9 1.391(3) . ?
C4 C5 1.404(3) . ?
C35 H35 0.9500 . ?
C35 C36 1.393(3) . ?
C35 C34 1.376(3) . ?
C16 C17 1.398(3) . ?
C16 C21 1.399(3) . ?
C32 C33 1.395(3) . ?
C32 C37 1.514(3) . ?
C30 H30 0.9500 . ?
C36 C40 1.509(3) . ?
C3 H3 0.9500 . ?
C3 C2 1.345(3) . ?
C34 H34 0.9500 . ?
C34 C33 1.380(3) . ?
C2 H2 0.9500 . ?
C40 H40 1.0000 . ?
C40 C42 1.525(3) . ?
C40 C41 1.530(3) . ?
C33 H33 0.9500 . ?
C13 H13 1.0000 . ?
C13 C9 1.516(3) . ?
C13 C14 1.528(3) . ?
C13 C15 1.528(3) . ?
C9 C8 1.387(3) . ?
C5 C6 1.386(3) . ?
C5 C10 1.516(3) . ?
C48 C52 1.513(3) . ?
C48 C47 1.386(3) . ?
C8 H8 0.9500 . ?
C8 C7 1.380(3) . ?
C17 C22 1.515(3) . ?
C17 C18 1.389(3) . ?
C25 H25 1.0000 . ?
C25 C21 1.514(3) . ?
C25 C26 1.531(3) . ?
C25 C27 1.524(3) . ?
C7 H7 0.9500 . ?
C7 C6 1.380(3) . ?
C52 H52 1.0000 . ?
C52 C54 1.523(3) . ?
C52 C53 1.526(3) . ?
C21 C20 1.392(3) . ?
C6 H6 0.9500 . ?
C37 H37 1.0000 . ?
C37 C38 1.525(3) . ?
C37 C39 1.519(3) . ?
C47 H47 0.9500 . ?
C47 C46 1.384(3) . ?
C44 C49 1.517(3) . ?
C44 C45 1.386(3) . ?
C42 H42A 0.9800 . ?
C42 H42B 0.9800 . ?
C42 H42C 0.9800 . ?
C14 H14A 0.9800 . ?
C14 H14B 0.9800 . ?
C14 H14C 0.9800 . ?
C49 H49 1.0000 . ?
C49 C51 1.521(3) . ?
C49 C50 1.503(4) . ?
C22 H22 1.0000 . ?
C22 C23 1.532(3) . ?
C22 C24 1.527(3) . ?
C20 H20 0.9500 . ?
C20 C19 1.378(3) . ?
C41 H41A 0.9800 . ?
C41 H41B 0.9800 . ?
C41 H41C 0.9800 . ?
C10 H10 1.0000 . ?
C10 C11 1.527(3) . ?
C10 C12 1.523(3) . ?
C26 H26A 0.9800 . ?
C26 H26B 0.9800 . ?
C26 H26C 0.9800 . ?
C45 H45 0.9500 . ?
C45 C46 1.373(3) . ?
C18 H18 0.9500 . ?
C18 C19 1.371(3) . ?
C46 H46 0.9500 . ?
C23 H23A 0.9800 . ?
C23 H23B 0.9800 . ?
C23 H23C 0.9800 . ?
C15 H15A 0.9800 . ?
C15 H15B 0.9800 . ?
C15 H15C 0.9800 . ?
C54 H54A 0.9800 . ?
C54 H54B 0.9800 . ?
C54 H54C 0.9800 . ?
C53 H53A 0.92(3) . ?
C53 H53B 0.92(3) . ?
C38 H38A 0.9800 . ?
C38 H38B 0.9800 . ?
C38 H38C 0.9800 . ?
C19 H19 0.9500 . ?
C39 H39A 0.9800 . ?
C39 H39B 0.9800 . ?
C39 H39C 0.9800 . ?
C27 H27A 0.9800 . ?
C27 H27B 0.9800 . ?
C27 H27C 0.9800 . ?
C59 H59 0.9500 . ?
C59 C60 1.361(4) . ?
C59 C58 1.384(4) . ?
C24 H24A 0.9800 . ?
C24 H24B 0.9800 . ?
C24 H24C 0.9800 . ?
C11 H11A 0.9800 . ?
C11 H11B 0.9800 . ?
C11 H11C 0.9800 . ?
C60 H60 0.9500 . ?
C60 C55 1.360(4) . ?
C12 H12A 0.9800 . ?
C12 H12B 0.9800 . ?
C12 H12C 0.9800 . ?
C51 H51A 0.9800 . ?
C51 H51B 0.9800 . ?
C51 H51C 0.9800 . ?
C62 H62 0.9500 . ?
C62 C61 1.382(4) . ?
C62 C63 1.351(5) . ?
C62 F2B 1.283(7) . ?
C50 H50A 0.9800 . ?
C50 H50B 0.9800 . ?
C50 H50C 0.9800 . ?
C55 C56 1.350(5) . ?
C55 F1 1.330(4) . ?
C66 H66 0.9500 . ?
C66 C61 1.368(4) . ?
C66 C65 1.341(4) . ?
C61 H61 0.9500 . ?
C61 F2A 1.382(4) . ?
C63 H63 0.9500 . ?
C63 C64 1.365(4) . ?
C56 H56 0.9500 . ?
C56 C57 1.367(5) . ?
C65 H65 0.9500 . ?
C65 C64 1.383(4) . ?
C57 H57 0.9500 . ?
C57 C58 1.385(5) . ?
C64 H64 0.9500 . ?
C58 H58 0.9500 . ?

loop_
_geom_torsion_atom_site_label_1
_geom_torsion_atom_site_label_2
_geom_torsion_atom_site_label_3
_geom_torsion_atom_site_label_4
_geom_torsion
_geom_torsion_site_symmetry_1
_geom_torsion_site_symmetry_2
_geom_torsion_site_symmetry_3
_geom_torsion_site_symmetry_4
_geom_torsion_publ_flag
Cl2 P1 N1 C1 25.59(18) . . . . ?
Cl2 P1 N4 C28 -84.73(17) . . . . ?
Cl1 P1 N1 C1 -84.88(17) . . . . ?
Cl1 P1 N4 C28 26.20(18) . . . . ?
P1 N1 C1 N3 -106.4(2) . . . . ?
P1 N1 C1 N2 82.6(2) . . . . ?
P1 N4 C28 N5 70.6(3) . . . . ?
P1 N4 C28 N6 -116.52(19) . . . . ?
N3 C16 C17 C22 -3.2(3) . . . . ?
N3 C16 C17 C18 177.80(18) . . . . ?
N3 C16 C21 C25 3.3(3) . . . . ?
N3 C16 C21 C20 -178.37(18) . . . . ?
N3 C3 C2 N2 0.6(2) . . . . ?
N1 P1 N4 C28 152.40(16) . . . . ?
N4 P1 N1 C1 151.72(16) . . . . ?
N5 C31 C32 C33 178.70(16) . . . . ?
N5 C31 C32 C37 0.8(3) . . . . ?
N5 C31 C36 C35 -177.14(15) . . . . ?
N5 C31 C36 C40 1.8(3) . . . . ?
N5 C29 C30 N6 0.1(2) . . . . ?
N6 C43 C48 C52 3.4(3) . . . . ?
N6 C43 C48 C47 -179.43(18) . . . . ?
N6 C43 C44 C49 -2.8(3) . . . . ?
N6 C43 C44 C45 179.20(19) . . . . ?
N2 C4 C9 C13 -1.6(3) . . . . ?
N2 C4 C9 C8 178.69(16) . . . . ?
N2 C4 C5 C6 -178.00(16) . . . . ?
N2 C4 C5 C10 3.0(3) . . . . ?
C1 N3 C16 C17 -70.6(2) . . . . ?
C1 N3 C16 C21 107.9(2) . . . . ?
C1 N3 C3 C2 -0.6(2) . . . . ?
C1 N2 C4 C9 -104.0(2) . . . . ?
C1 N2 C4 C5 74.0(2) . . . . ?
C1 N2 C2 C3 -0.4(2) . . . . ?
C28 N5 C31 C32 72.2(2) . . . . ?
C28 N5 C31 C36 -110.0(2) . . . . ?
C28 N5 C29 C30 0.6(2) . . . . ?
C28 N6 C43 C48 97.3(2) . . . . ?
C28 N6 C43 C44 -82.9(2) . . . . ?
C28 N6 C30 C29 -0.8(2) . . . . ?
C31 N5 C28 N4 3.0(3) . . . . ?
C31 N5 C28 N6 -170.82(15) . . . . ?
C31 N5 C29 C30 170.33(16) . . . . ?
C31 C32 C33 C34 -1.7(3) . . . . ?
C31 C32 C37 C38 116.3(2) . . . . ?
C31 C32 C37 C39 -119.4(2) . . . . ?
C31 C36 C40 C42 -105.8(2) . . . . ?
C31 C36 C40 C41 132.01(18) . . . . ?
C29 N5 C28 N4 172.76(18) . . . . ?
C29 N5 C28 N6 -1.09(19) . . . . ?
C29 N5 C31 C32 -95.9(2) . . . . ?
C29 N5 C31 C36 81.9(2) . . . . ?
C43 N6 C28 N4 5.2(3) . . . . ?
C43 N6 C28 N5 179.50(16) . . . . ?
C43 N6 C30 C29 -179.07(17) . . . . ?
C43 C48 C52 C54 94.4(2) . . . . ?
C43 C48 C52 C53 -142.1(2) . . . . ?
C43 C48 C47 C46 0.1(3) . . . . ?
C43 C44 C49 C51 -112.1(2) . . . . ?
C43 C44 C49 C50 123.5(2) . . . . ?
C43 C44 C45 C46 0.3(4) . . . . ?
C4 N2 C1 N3 -179.05(15) . . . . ?
C4 N2 C1 N1 -6.8(3) . . . . ?
C4 N2 C2 C3 178.63(17) . . . . ?
C4 C9 C8 C7 -0.8(3) . . . . ?
C4 C5 C6 C7 -0.6(3) . . . . ?
C4 C5 C10 C11 77.0(2) . . . . ?
C4 C5 C10 C12 -158.57(18) . . . . ?
C35 C36 C40 C42 73.0(2) . . . . ?
C35 C36 C40 C41 -49.1(2) . . . . ?
C35 C34 C33 C32 0.8(3) . . . . ?
C16 N3 C1 N1 -0.9(3) . . . . ?
C16 N3 C1 N2 171.72(15) . . . . ?
C16 N3 C3 C2 -171.51(17) . . . . ?
C16 C17 C22 C23 -113.4(2) . . . . ?
C16 C17 C22 C24 121.9(2) . . . . ?
C16 C17 C18 C19 0.6(3) . . . . ?
C16 C21 C20 C19 0.6(3) . . . . ?
C32 C31 C36 C35 0.6(3) . . . . ?
C32 C31 C36 C40 179.45(17) . . . . ?
C30 N6 C28 N4 -173.09(17) . . . . ?
C30 N6 C28 N5 1.18(19) . . . . ?
C30 N6 C43 C48 -84.7(2) . . . . ?
C30 N6 C43 C44 95.1(2) . . . . ?
C36 C31 C32 C33 1.0(3) . . . . ?
C36 C31 C32 C37 -176.88(17) . . . . ?
C36 C35 C34 C33 0.8(3) . . . . ?
C3 N3 C1 N1 -172.22(16) . . . . ?
C3 N3 C1 N2 0.37(19) . . . . ?
C3 N3 C16 C17 99.1(2) . . . . ?
C3 N3 C16 C21 -82.4(2) . . . . ?
C34 C35 C36 C31 -1.5(3) . . . . ?
C34 C35 C36 C40 179.59(16) . . . . ?
C2 N2 C1 N3 0.03(19) . . . . ?
C2 N2 C1 N1 172.24(17) . . . . ?
C2 N2 C4 C9 77.1(2) . . . . ?
C2 N2 C4 C5 -105.0(2) . . . . ?
C33 C32 C37 C38 -61.5(2) . . . . ?
C33 C32 C37 C39 62.8(2) . . . . ?
C13 C9 C8 C7 179.48(18) . . . . ?
C9 C4 C5 C6 -0.2(3) . . . . ?
C9 C4 C5 C10 -179.19(17) . . . . ?
C9 C8 C7 C6 0.1(3) . . . . ?
C5 C4 C9 C13 -179.42(17) . . . . ?
C5 C4 C9 C8 0.9(3) . . . . ?
C48 C43 C44 C49 176.98(19) . . . . ?
C48 C43 C44 C45 -1.0(3) . . . . ?
C48 C47 C46 C45 -0.7(4) . . . . ?
C8 C7 C6 C5 0.7(3) . . . . ?
C17 C16 C21 C25 -178.29(19) . . . . ?
C17 C16 C21 C20 0.1(3) . . . . ?
C17 C18 C19 C20 0.0(4) . . . . ?
C25 C21 C20 C19 179.0(2) . . . . ?
C52 C48 C47 C46 177.3(2) . . . . ?
C21 C16 C17 C22 178.32(19) . . . . ?
C21 C16 C17 C18 -0.7(3) . . . . ?
C21 C20 C19 C18 -0.6(4) . . . . ?
C6 C5 C10 C11 -102.0(2) . . . . ?
C6 C5 C10 C12 22.5(3) . . . . ?
C37 C32 C33 C34 176.28(17) . . . . ?
C47 C48 C52 C54 -82.6(2) . . . . ?
C47 C48 C52 C53 40.9(3) . . . . ?
C44 C43 C48 C52 -176.37(19) . . . . ?
C44 C43 C48 C47 0.8(3) . . . . ?
C44 C45 C46 C47 0.5(4) . . . . ?
C14 C13 C9 C4 136.39(18) . . . . ?
C14 C13 C9 C8 -43.9(2) . . . . ?
C49 C44 C45 C46 -177.7(2) . . . . ?
C22 C17 C18 C19 -178.4(2) . . . . ?
C10 C5 C6 C7 178.38(18) . . . . ?
C26 C25 C21 C16 -140.0(2) . . . . ?
C26 C25 C21 C20 41.7(3) . . . . ?
C45 C44 C49 C51 65.8(3) . . . . ?
C45 C44 C49 C50 -58.6(3) . . . . ?
C18 C17 C22 C23 65.5(3) . . . . ?
C18 C17 C22 C24 -59.2(3) . . . . ?
C15 C13 C9 C4 -99.6(2) . . . . ?
C15 C13 C9 C8 80.1(2) . . . . ?
C27 C25 C21 C16 96.9(2) . . . . ?
C27 C25 C21 C20 -81.4(2) . . . . ?
C59 C60 C55 C56 0.6(4) . . . . ?
C59 C60 C55 F1 -176.4(3) . . . . ?
C60 C59 C58 C57 0.3(5) . . . . ?
C60 C55 C56 C57 -0.6(5) . . . . ?
C62 C63 C64 C65 0.8(5) . . . . ?
C55 C56 C57 C58 0.5(5) . . . . ?
C66 C65 C64 C63 -1.1(5) . . . . ?
C61 C62 C63 C64 -1.5(5) . . . . ?
C61 C66 C65 C64 2.0(5) . . . . ?
C63 C62 C61 C66 2.4(5) . . . . ?
C63 C62 C61 F2A 178.2(3) . . . . ?
C56 C57 C58 C59 -0.3(5) . . . . ?
C65 C66 C61 C62 -2.7(5) . . . . ?
C65 C66 C61 F2A -178.5(3) . . . . ?
C58 C59 C60 C55 -0.4(4) . . . . ?
F1 C55 C56 C57 176.5(3) . . . . ?
F2B C62 C61 C66 175.6(6) . . . . ?
F2B C62 C61 F2A -8.7(7) . . . . ?
F2B C62 C63 C64 -174.9(6) . . . . ?
